data_1566851
loop_
_publ_author_name
'Zhang, Ying'
'Yuan, Jia'
'Huang, Guanglong'
'Yu, Hong'
'Liu, Jinpeng'
'Chen, Jian'
'Meng, Sixuan'
'Zhong, Jian-Ji'
'Dang, Li'
'Yu, Guang-Ao'
'Che, Chi-Ming'

_publ_section_title
;
 Direct visible-light-induced synthesis of P-stereogenic phosphine oxides
 under air conditions.
;
_journal_issue 22
_journal_name_full 'Chemical science'
_journal_page_first 6519
_journal_page_last 6524
_journal_paper_doi 10.1039/d2sc00036a
_journal_volume 13
_journal_year 2022
_chemical_absolute_configuration R
_chemical_formula_moiety 'C14 H17 N2 O P'
_chemical_formula_sum 'C14 H17 N2 O P'
_chemical_formula_weight 260.26
_space_group_crystal_system orthorhombic
_space_group_IT_number 19
_space_group_name_Hall 'P 2ac 2ab'
_space_group_name_H-M_alt 'P 21 21 21'
_atom_sites_solution_hydrogens geom
_audit_creation_date 2021-07-11
_audit_creation_method
;
Olex2 1.3
(compiled 2020.11.12 svn.r5f609507 for OlexSys, GUI svn.r6272)
;
_audit_update_record
;
2021-11-11 deposited with the CCDC.	2022-04-12 downloaded from the CCDC.
;
_cell_angle_alpha 90
_cell_angle_beta 90
_cell_angle_gamma 90
_cell_formula_units_Z 4
_cell_length_a 7.2488(9)
_cell_length_b 10.7508(14)
_cell_length_c 17.638(2)
_cell_measurement_reflns_used 9957
_cell_measurement_temperature 296.15
_cell_measurement_theta_max 31.73
_cell_measurement_theta_min 2.31
_cell_volume 1374.5(3)
_computing_cell_refinement 'SAINT v7.68A (Bruker, 2009)'
_computing_data_reduction 'SAINT v7.68A (Bruker, 2009)'
_computing_molecular_graphics 'Olex2 1.3 (Dolomanov et al., 2009)'
_computing_publication_material 'Olex2 1.3 (Dolomanov et al., 2009)'
_computing_structure_refinement 'XL  (Sheldrick, 2008)'
_computing_structure_solution 'SHELXT 2018/2 (Sheldrick, 2018)'
_diffrn_ambient_temperature 296.15
_diffrn_measured_fraction_theta_full 0.999
_diffrn_measured_fraction_theta_max 0.999
_diffrn_measurement_device_type 'Bruker APEX-II CCD'
_diffrn_measurement_method '\f and \w scans'
_diffrn_radiation_type MoK\a
_diffrn_radiation_wavelength 0.71073
_diffrn_reflns_av_R_equivalents 0.0347
_diffrn_reflns_av_unetI/netI 0.0282
_diffrn_reflns_Laue_measured_fraction_full 0.999
_diffrn_reflns_Laue_measured_fraction_max 0.999
_diffrn_reflns_limit_h_max 8
_diffrn_reflns_limit_h_min -9
_diffrn_reflns_limit_k_max 14
_diffrn_reflns_limit_k_min -11
_diffrn_reflns_limit_l_max 23
_diffrn_reflns_limit_l_min -23
_diffrn_reflns_number 12443
_diffrn_reflns_point_group_measured_fraction_full 0.998
_diffrn_reflns_point_group_measured_fraction_max 0.999
_diffrn_reflns_theta_full 25.242
_diffrn_reflns_theta_max 28.498
_diffrn_reflns_theta_min 2.219
_exptl_absorpt_coefficient_mu 0.190
_exptl_absorpt_correction_T_max 0.7463
_exptl_absorpt_correction_T_min 0.5618
_exptl_absorpt_correction_type none
_exptl_absorpt_process_details
;
SADABS-2008/1 (Bruker,2008) was used for absorption correction.
wR2(int) was 0.1673 before and 0.0581 after correction.
The Ratio of minimum to maximum transmission is 0.7528.
The \l/2 correction factor is 0.0015.
;
_exptl_crystal_colour colorless
_exptl_crystal_density_diffrn 1.258
_exptl_crystal_description block
_exptl_crystal_F_000 552
_refine_diff_density_max 0.227
_refine_diff_density_min -0.377
_refine_diff_density_rms 0.091
_refine_ls_abs_structure_details
;
 Flack x determined using 1363 quotients [(I+)-(I-)]/[(I+)+(I-)]
 (Parsons, Flack and Wagner, Acta Cryst. B69 (2013) 249-259).
;
_refine_ls_abs_structure_Flack -0.03(2)
_refine_ls_extinction_method none
_refine_ls_goodness_of_fit_ref 1.094
_refine_ls_hydrogen_treatment constr
_refine_ls_matrix_type full
_refine_ls_number_parameters 166
_refine_ls_number_reflns 3496
_refine_ls_number_restraints 0
_refine_ls_restrained_S_all 1.094
_refine_ls_R_factor_all 0.0366
_refine_ls_R_factor_gt 0.0339
_refine_ls_shift/su_max 0.000
_refine_ls_shift/su_mean 0.000
_refine_ls_structure_factor_coef Fsqd
_refine_ls_weighting_details 'w=1/[\s^2^(Fo^2^)+(0.0447P)^2^+0.1919P] where P=(Fo^2^+2Fc^2^)/3'
_refine_ls_weighting_scheme calc
_refine_ls_wR_factor_gt 0.0863
_refine_ls_wR_factor_ref 0.0887
_reflns_Friedel_coverage 0.733
_reflns_Friedel_fraction_full 0.998
_reflns_Friedel_fraction_max 0.999
_reflns_number_gt 3299
_reflns_number_total 3496
_reflns_threshold_expression 'I > 2\s(I)'
_cod_data_source_file d2sc00036a2.cif
_cod_data_source_block a
_cod_depositor_comments 'Adding full bibliography for 1566851.cif.'
_cod_database_code 1566851
_shelx_shelxl_version_number 2016/6
_shelx_space_group_comment
;
The symmetry employed for this shelxl refinement is uniquely defined
by the following loop, which should always be used as a source of
symmetry information in preference to the above space-group names.
They are only intended as comments.
;
_olex2_refinement_description
;
1. Fixed Uiso
 At 1.2 times of:
  All C(H) groups
 At 1.5 times of:
  All C(H,H,H) groups
2.a Aromatic/amide H refined with riding coordinates:
 C007(H007), C008(H008), C009(H009), C00B(H00B), C00C(H00C), C00D(H00D),
 C00E(H00E), C00F(H00F)
2.b Idealised Me refined as rotating group:
 C00G(H00A,H00G,H00H), C00H(H00I,H00J,H00K), C00I(H00L,H00M,H00N)
;
_olex2_submission_special_instructions 'No special instructions were received'

loop_
_space_group_symop_operation_xyz
'x, y, z'
'-x+1/2, -y, z+1/2'
'-x, y+1/2, -z+1/2'
'x+1/2, -y+1/2, -z'

loop_
_atom_site_label
_atom_site_type_symbol
_atom_site_fract_x
_atom_site_fract_y
_atom_site_fract_z
_atom_site_U_iso_or_equiv
_atom_site_adp_type
_atom_site_occupancy
_atom_site_site_symmetry_order
_atom_site_calc_flag
_atom_site_refinement_flags_posn
_atom_site_refinement_flags_adp
_atom_site_refinement_flags_occupancy
_atom_site_disorder_assembly
_atom_site_disorder_group
P001 P 0.29634(6) 0.41425(4) 0.33915(3) 0.03166(12) Uani 1 1 d . . . . .
O002 O 0.2969(2) 0.27622(12) 0.34161(9) 0.0461(3) Uani 1 1 d . . . . .
N003 N 0.1662(3) 0.58987(18) 0.23905(9) 0.0459(4) Uani 1 1 d . . . . .
C004 C 0.1670(3) 0.48058(18) 0.41730(10) 0.0348(4) Uani 1 1 d . . . . .
C005 C 0.1825(3) 0.46693(18) 0.25264(10) 0.0345(4) Uani 1 1 d . . . . .
N006 N 0.0193(3) 0.4125(3) 0.14009(11) 0.0641(6) Uani 1 1 d . . . . .
C007 C 0.1060(3) 0.6034(2) 0.41927(11) 0.0431(4) Uani 1 1 d . . . . .
H007 H 0.132449 0.656570 0.379144 0.052 Uiso 1 1 calc R U . . .
C008 C 0.1257(3) 0.4018(2) 0.47776(11) 0.0446(4) Uani 1 1 d . . . . .
H008 H 0.165655 0.319633 0.476931 0.054 Uiso 1 1 calc R U . . .
C009 C 0.1128(3) 0.3799(2) 0.20310(12) 0.0472(5) Uani 1 1 d . . . . .
H009 H 0.130829 0.295944 0.213412 0.057 Uiso 1 1 calc R U . . .
C00A C 0.5304(2) 0.47881(18) 0.34021(12) 0.0376(4) Uani 1 1 d . . . . .
C00B C 0.0059(4) 0.6466(2) 0.48090(12) 0.0539(6) Uani 1 1 d . . . . .
H00B H -0.034619 0.728627 0.481991 0.065 Uiso 1 1 calc R U . . .
C00C C 0.0247(4) 0.4458(3) 0.53943(12) 0.0543(6) Uani 1 1 d . . . . .
H00C H -0.003059 0.392853 0.579547 0.065 Uiso 1 1 calc R U . . .
C00D C 0.0755(4) 0.6207(3) 0.17639(12) 0.0538(6) Uani 1 1 d . . . . .
H00D H 0.061893 0.704455 0.164422 0.065 Uiso 1 1 calc R U . . .
C00E C -0.0339(4) 0.5675(3) 0.54095(12) 0.0568(6) Uani 1 1 d . . . . .
H00E H -0.100374 0.596950 0.582339 0.068 Uiso 1 1 calc R U . . .
C00F C 0.0011(4) 0.5330(3) 0.12864(13) 0.0616(7) Uani 1 1 d . . . . .
H00F H -0.064786 0.559874 0.086466 0.074 Uiso 1 1 calc R U . . .
C00G C 0.6287(4) 0.4165(4) 0.40630(16) 0.0744(9) Uani 1 1 d . . . . .
H00A H 0.567465 0.437766 0.452798 0.112 Uiso 1 1 calc R U . . .
H00G H 0.754327 0.444513 0.408242 0.112 Uiso 1 1 calc R U . . .
H00H H 0.626197 0.327906 0.399570 0.112 Uiso 1 1 calc R U . . .
C00H C 0.6259(4) 0.4425(4) 0.26646(16) 0.0781(10) Uani 1 1 d . . . . .
H00I H 0.619555 0.353982 0.260000 0.117 Uiso 1 1 calc R U . . .
H00J H 0.752685 0.468098 0.268253 0.117 Uiso 1 1 calc R U . . .
H00K H 0.565467 0.482714 0.224661 0.117 Uiso 1 1 calc R U . . .
C00I C 0.5366(4) 0.6192(3) 0.3495(2) 0.0743(8) Uani 1 1 d . . . . .
H00L H 0.476359 0.657923 0.307117 0.112 Uiso 1 1 calc R U . . .
H00M H 0.662703 0.646288 0.351665 0.112 Uiso 1 1 calc R U . . .
H00N H 0.474637 0.642276 0.395482 0.112 Uiso 1 1 calc R U . . .

loop_
_atom_site_aniso_label
_atom_site_aniso_U_11
_atom_site_aniso_U_22
_atom_site_aniso_U_33
_atom_site_aniso_U_23
_atom_site_aniso_U_13
_atom_site_aniso_U_12
P001 0.0311(2) 0.0313(2) 0.0326(2) 0.00148(17) -0.00384(17) -0.00139(17)
O002 0.0490(8) 0.0318(6) 0.0576(8) 0.0017(6) -0.0079(8) -0.0008(6)
N003 0.0552(10) 0.0450(9) 0.0374(8) 0.0023(7) -0.0069(7) 0.0069(8)
C004 0.0321(9) 0.0414(10) 0.0309(8) 0.0031(7) -0.0011(6) -0.0049(7)
C005 0.0305(8) 0.0405(9) 0.0324(8) -0.0024(7) -0.0010(7) 0.0042(7)
N006 0.0683(13) 0.0843(16) 0.0396(9) -0.0109(10) -0.0154(9) -0.0057(13)
C007 0.0508(11) 0.0446(11) 0.0340(8) 0.0035(8) 0.0024(8) 0.0013(9)
C008 0.0455(10) 0.0511(12) 0.0372(9) 0.0105(9) -0.0013(8) -0.0042(10)
C009 0.0487(11) 0.0533(13) 0.0394(9) -0.0115(9) -0.0045(9) 0.0013(9)
C00A 0.0310(8) 0.0449(10) 0.0368(8) 0.0022(8) -0.0023(8) -0.0041(7)
C00B 0.0640(15) 0.0544(13) 0.0435(10) -0.0060(10) 0.0057(10) 0.0043(11)
C00C 0.0556(13) 0.0730(16) 0.0344(9) 0.0138(10) 0.0052(9) -0.0063(12)
C00D 0.0580(13) 0.0645(14) 0.0390(10) 0.0090(9) -0.0024(9) 0.0164(11)
C00E 0.0602(13) 0.0769(17) 0.0333(9) -0.0041(10) 0.0089(9) -0.0016(13)
C00F 0.0575(14) 0.092(2) 0.0357(10) 0.0068(12) -0.0108(10) 0.0074(14)
C00G 0.0469(13) 0.109(2) 0.0678(16) 0.0295(17) -0.0237(12) -0.0145(16)
C00H 0.0457(13) 0.128(3) 0.0608(15) -0.0214(17) 0.0162(11) -0.0088(16)
C00I 0.0512(13) 0.0519(14) 0.120(3) -0.0051(16) -0.0038(16) -0.0172(11)

loop_
_atom_type_symbol
_atom_type_description
_atom_type_scat_dispersion_real
_atom_type_scat_dispersion_imag
_atom_type_scat_source
C C 0.0033 0.0016 'International Tables Vol C Tables 4.2.6.8 and 6.1.1.4'
H H 0.0000 0.0000 'International Tables Vol C Tables 4.2.6.8 and 6.1.1.4'
N N 0.0061 0.0033 'International Tables Vol C Tables 4.2.6.8 and 6.1.1.4'
O O 0.0106 0.0060 'International Tables Vol C Tables 4.2.6.8 and 6.1.1.4'
P P 0.1023 0.0942 'International Tables Vol C Tables 4.2.6.8 and 6.1.1.4'

loop_
_geom_angle_atom_site_label_1
_geom_angle_atom_site_label_2
_geom_angle_atom_site_label_3
_geom_angle
_geom_angle_site_symmetry_1
_geom_angle_site_symmetry_3
_geom_angle_publ_flag
O002 P001 C004 111.85(9) . . ?
O002 P001 C005 109.63(9) . . ?
O002 P001 C00A 112.07(9) . . ?
C004 P001 C005 106.25(8) . . ?
C004 P001 C00A 108.78(9) . . ?
C005 P001 C00A 108.02(9) . . ?
C00D N003 C005 115.87(19) . . ?
C007 C004 P001 123.77(14) . . ?
C007 C004 C008 119.25(18) . . ?
C008 C004 P001 116.98(16) . . ?
N003 C005 P001 119.52(14) . . ?
N003 C005 C009 121.40(18) . . ?
C009 C005 P001 119.07(16) . . ?
C00F N006 C009 115.6(2) . . ?
C004 C007 H007 119.9 . . ?
C00B C007 C004 120.20(19) . . ?
C00B C007 H007 119.9 . . ?
C004 C008 H008 119.9 . . ?
C00C C008 C004 120.3(2) . . ?
C00C C008 H008 119.9 . . ?
C005 C009 H009 119.0 . . ?
N006 C009 C005 122.1(2) . . ?
N006 C009 H009 119.0 . . ?
C00G C00A P001 105.92(15) . . ?
C00G C00A C00H 109.2(2) . . ?
C00H C00A P001 108.33(16) . . ?
C00I C00A P001 113.87(15) . . ?
C00I C00A C00G 110.0(2) . . ?
C00I C00A C00H 109.4(2) . . ?
C007 C00B H00B 119.9 . . ?
C007 C00B C00E 120.1(2) . . ?
C00E C00B H00B 119.9 . . ?
C008 C00C H00C 120.0 . . ?
C00E C00C C008 120.0(2) . . ?
C00E C00C H00C 120.0 . . ?
N003 C00D H00D 118.9 . . ?
N003 C00D C00F 122.2(2) . . ?
C00F C00D H00D 118.9 . . ?
C00B C00E H00E 119.9 . . ?
C00C C00E C00B 120.2(2) . . ?
C00C C00E H00E 119.9 . . ?
N006 C00F C00D 122.8(2) . . ?
N006 C00F H00F 118.6 . . ?
C00D C00F H00F 118.6 . . ?
C00A C00G H00A 109.5 . . ?
C00A C00G H00G 109.5 . . ?
C00A C00G H00H 109.5 . . ?
H00A C00G H00G 109.5 . . ?
H00A C00G H00H 109.5 . . ?
H00G C00G H00H 109.5 . . ?
C00A C00H H00I 109.5 . . ?
C00A C00H H00J 109.5 . . ?
C00A C00H H00K 109.5 . . ?
H00I C00H H00J 109.5 . . ?
H00I C00H H00K 109.5 . . ?
H00J C00H H00K 109.5 . . ?
C00A C00I H00L 109.5 . . ?
C00A C00I H00M 109.5 . . ?
C00A C00I H00N 109.5 . . ?
H00L C00I H00M 109.5 . . ?
H00L C00I H00N 109.5 . . ?
H00M C00I H00N 109.5 . . ?

loop_
_geom_bond_atom_site_label_1
_geom_bond_atom_site_label_2
_geom_bond_distance
_geom_bond_site_symmetry_2
_geom_bond_publ_flag
P001 O002 1.4846(13) . ?
P001 C004 1.813(2) . ?
P001 C005 1.8247(19) . ?
P001 C00A 1.8334(19) . ?
N003 C005 1.348(3) . ?
N003 C00D 1.328(3) . ?
C004 C007 1.393(3) . ?
C004 C008 1.394(3) . ?
C005 C009 1.376(3) . ?
N006 C009 1.348(3) . ?
N006 C00F 1.318(4) . ?
C007 H007 0.9300 . ?
C007 C00B 1.387(3) . ?
C008 H008 0.9300 . ?
C008 C00C 1.394(3) . ?
C009 H009 0.9300 . ?
C00A C00G 1.521(3) . ?
C00A C00H 1.524(3) . ?
C00A C00I 1.519(3) . ?
C00B H00B 0.9300 . ?
C00B C00E 1.388(3) . ?
C00C H00C 0.9300 . ?
C00C C00E 1.377(4) . ?
C00D H00D 0.9300 . ?
C00D C00F 1.374(4) . ?
C00E H00E 0.9300 . ?
C00F H00F 0.9300 . ?
C00G H00A 0.9600 . ?
C00G H00G 0.9600 . ?
C00G H00H 0.9600 . ?
C00H H00I 0.9600 . ?
C00H H00J 0.9600 . ?
C00H H00K 0.9600 . ?
C00I H00L 0.9600 . ?
C00I H00M 0.9600 . ?
C00I H00N 0.9600 . ?

loop_
_geom_torsion_atom_site_label_1
_geom_torsion_atom_site_label_2
_geom_torsion_atom_site_label_3
_geom_torsion_atom_site_label_4
_geom_torsion
_geom_torsion_site_symmetry_1
_geom_torsion_site_symmetry_2
_geom_torsion_site_symmetry_3
_geom_torsion_site_symmetry_4
_geom_torsion_publ_flag
P001 C004 C007 C00B 179.29(18) . . . . ?
P001 C004 C008 C00C -179.21(17) . . . . ?
P001 C005 C009 N006 176.67(19) . . . . ?
O002 P001 C004 C007 -163.76(16) . . . . ?
O002 P001 C004 C008 15.33(18) . . . . ?
O002 P001 C005 N003 179.76(15) . . . . ?
O002 P001 C005 C009 0.67(19) . . . . ?
O002 P001 C00A C00G -50.5(2) . . . . ?
O002 P001 C00A C00H 66.5(2) . . . . ?
O002 P001 C00A C00I -171.47(19) . . . . ?
N003 C005 C009 N006 -2.4(3) . . . . ?
N003 C00D C00F N006 -2.3(4) . . . . ?
C004 P001 C005 N003 58.73(17) . . . . ?
C004 P001 C005 C009 -120.36(17) . . . . ?
C004 P001 C00A C00G 73.7(2) . . . . ?
C004 P001 C00A C00H -169.25(19) . . . . ?
C004 P001 C00A C00I -47.3(2) . . . . ?
C004 C007 C00B C00E 0.0(4) . . . . ?
C004 C008 C00C C00E -0.3(3) . . . . ?
C005 P001 C004 C007 -44.17(18) . . . . ?
C005 P001 C004 C008 134.92(16) . . . . ?
C005 P001 C00A C00G -171.38(19) . . . . ?
C005 P001 C00A C00H -54.3(2) . . . . ?
C005 P001 C00A C00I 67.7(2) . . . . ?
C005 N003 C00D C00F 0.7(3) . . . . ?
C007 C004 C008 C00C -0.1(3) . . . . ?
C007 C00B C00E C00C -0.4(4) . . . . ?
C008 C004 C007 C00B 0.2(3) . . . . ?
C008 C00C C00E C00B 0.5(4) . . . . ?
C009 N006 C00F C00D 1.4(4) . . . . ?
C00A P001 C004 C007 71.91(19) . . . . ?
C00A P001 C004 C008 -109.00(16) . . . . ?
C00A P001 C005 N003 -57.86(18) . . . . ?
C00A P001 C005 C009 123.05(17) . . . . ?
C00D N003 C005 P001 -177.52(16) . . . . ?
C00D N003 C005 C009 1.5(3) . . . . ?
C00F N006 C009 C005 0.8(4) . . . . ?
